data_2216450
loop_
_publ_author_name
'Ding, Yu'
'Yao, Guangmin '

_publ_section_title
;
 Methyl 6-acetyl-1,4-benzodioxine-2-carboxylate
;
_journal_coeditor_code FL2173
_journal_issue 12
_journal_name_full 'Acta Crystallographica Section E'
_journal_page_first o4799
_journal_page_last o4799
_journal_paper_doi 10.1107/S1600536807057601
_journal_volume 63
_journal_year 2007
_chemical_formula_iupac 'C12 H10 O5'
_chemical_formula_moiety 'C12 H10 O5'
_chemical_formula_sum 'C12 H10 O5'
_chemical_formula_weight 234.20
_chemical_melting_point '393 '
_chemical_name_systematic 'Methyl 6-acetyl-l,4-benzodioxine-2-carboxylate'
_space_group_IT_number 14
_symmetry_cell_setting monoclinic
_symmetry_space_group_name_Hall '-P 2ybc'
_symmetry_space_group_name_H-M 'P 1 21/c 1'
_atom_sites_solution_hydrogens geom
_atom_sites_solution_primary direct
_atom_sites_solution_secondary difmap
_audit_creation_method SHELXL-97
_cell_angle_alpha 90.00
_cell_angle_beta 103.598(3)
_cell_angle_gamma 90.00
_cell_formula_units_Z 4
_cell_length_a 7.2282(11)
_cell_length_b 25.147(4)
_cell_length_c 5.9639(9)
_cell_measurement_reflns_used 1401
_cell_measurement_temperature 293(2)
_cell_measurement_theta_max 49.553
_cell_measurement_theta_min 5.797
_cell_volume 1053.7(3)
_computing_cell_refinement 'SAINT (Bruker, 2000)'
_computing_data_collection 'SMART (Bruker, 2000)'
_computing_data_reduction 'SAINT and SHETXL (Bruker, 2000)'
_computing_molecular_graphics 'SHELXTL (Bruker, 2000) and ORTEP-3 (Farrugia, 1997)'
_computing_publication_material 'SHELXTL (Bruker, 2000)'
_computing_structure_refinement 'SHELXL97 (Sheldrick, 1997)'
_computing_structure_solution 'SHELXS97 (Sheldrick, 1990)'
_diffrn_ambient_temperature 293(2)
_diffrn_measured_fraction_theta_full 0.998
_diffrn_measured_fraction_theta_max 0.998
_diffrn_measurement_device_type 'Bruker SMART CCD area-detector'
_diffrn_measurement_method 'phi and omega scans'
_diffrn_radiation_monochromator graphite
_diffrn_radiation_type MoK\a
_diffrn_radiation_wavelength 0.71073
_diffrn_reflns_av_R_equivalents 0.0786
_diffrn_reflns_av_sigmaI/netI 0.0673
_diffrn_reflns_limit_h_max 8
_diffrn_reflns_limit_h_min -9
_diffrn_reflns_limit_k_max 29
_diffrn_reflns_limit_k_min -31
_diffrn_reflns_limit_l_max 7
_diffrn_reflns_limit_l_min -6
_diffrn_reflns_number 5915
_diffrn_reflns_theta_full 26.50
_diffrn_reflns_theta_max 26.50
_diffrn_reflns_theta_min 1.62
_exptl_absorpt_coefficient_mu 0.116
_exptl_absorpt_correction_T_max 1.0000
_exptl_absorpt_correction_T_min 0.7565
_exptl_absorpt_correction_type multi-scan
_exptl_absorpt_process_details '(SADABS; Sheldrick, 1996)'
_exptl_crystal_colour colorless
_exptl_crystal_density_diffrn 1.476
_exptl_crystal_density_method 'not measured'
_exptl_crystal_description block
_exptl_crystal_F_000 488
_exptl_crystal_size_max 0.515
_exptl_crystal_size_mid 0.231
_exptl_crystal_size_min 0.183
_refine_diff_density_max 0.216
_refine_diff_density_min -0.205
_refine_ls_extinction_coef 0.017(3)
_refine_ls_extinction_expression Fc^*^=kFc[1+0.001xFc^2^\l^3^/sin(2\q)]^-1/4^
_refine_ls_extinction_method SHELXL97
_refine_ls_goodness_of_fit_ref 0.922
_refine_ls_hydrogen_treatment mixed
_refine_ls_matrix_type full
_refine_ls_number_parameters 195
_refine_ls_number_reflns 2172
_refine_ls_number_restraints 0
_refine_ls_restrained_S_all 0.922
_refine_ls_R_factor_all 0.0749
_refine_ls_R_factor_gt 0.0522
_refine_ls_shift/su_max 0.006
_refine_ls_shift/su_mean 0.001
_refine_ls_structure_factor_coef Fsqd
_refine_ls_weighting_details 'calc w=1/[\s^2^(Fo^2^)+(0.0666P)^2^+0.0000P] where P=(Fo^2^+2Fc^2^)/3'
_refine_ls_weighting_scheme calc
_refine_ls_wR_factor_gt 0.1212
_refine_ls_wR_factor_ref 0.1323
_reflns_number_gt 1409
_reflns_number_total 2172
_reflns_threshold_expression >2sigma(I)
_cod_data_source_file fl2173.cif
_cod_data_source_block I
_cod_depositor_comments
;
The following automatic conversions were performed:
'_exptl_absorpt_correction_type' value 'Multi-scan' changed to
'multi-scan' according to
'/home/saulius/struct/CIF-dictionaries/cif_core.dic' dictionary named
'cif_core.dic' version 2.4.1 from 2010-06-29.

Automatic conversion script
Id: cif_fix_enum 1527 2010-12-29 10:47:43Z saulius 

The following automatic conversions were performed:

'_exptl_absorpt_correction_type' value 'Multi-scan' changed to
'multi-scan' according to
/home/saulius/struct/CIF-dictionaries/cif_core.dic dictionary named
'cif_core.dic' version 2.4.1 from 2010-06-29.

Automatic conversion script
Id: cif_fix_values 1715 2011-07-08 13:25:40Z adriana 
;
_cod_original_cell_volume 1053.6(3)
_cod_original_sg_symbol_H-M 'P 21/c'
_cod_database_code 2216450
_cod_database_fobs_code 2216450

loop_
_symmetry_equiv_pos_as_xyz
'x, y, z'
'-x, y+1/2, -z+1/2'
'-x, -y, -z'
'x, -y-1/2, z-1/2'

loop_
_atom_site_type_symbol
_atom_site_label
_atom_site_fract_x
_atom_site_fract_y
_atom_site_fract_z
_atom_site_U_iso_or_equiv
_atom_site_adp_type
_atom_site_calc_flag
_atom_site_occupancy
O O1 0.35476(17) 0.45094(4) 0.69473(18) 0.0474(4) Uani d 1
O O2 0.20608(19) 0.46719(5) 0.21300(19) 0.0529(4) Uani d 1
O O3 0.4490(2) 0.35620(5) 0.8458(2) 0.0554(4) Uani d 1
O O4 0.4360(2) 0.32251(5) 0.4951(2) 0.0674(5) Uani d 1
O O5 0.0113(3) 0.65702(6) 0.1407(3) 0.0841(5) Uani d 1
C C1 0.1371(3) 0.55620(7) 0.2935(3) 0.0437(5) Uani d 1
C C2 0.1378(2) 0.59835(6) 0.4449(3) 0.0427(4) Uani d 1
C C3 0.2126(3) 0.58992(7) 0.6794(3) 0.0455(5) Uani d 1
C C4 0.2862(3) 0.54074(7) 0.7596(3) 0.0441(5) Uani d 1
C C5 0.2828(2) 0.49959(6) 0.6071(3) 0.0383(4) Uani d 1
C C6 0.2086(2) 0.50773(6) 0.3728(3) 0.0391(4) Uani d 1
C C7 0.2794(3) 0.41997(7) 0.3069(3) 0.0468(5) Uani d 1
C C8 0.3480(2) 0.41189(6) 0.5290(3) 0.0410(4) Uani d 1
C C9 0.4162(3) 0.35916(7) 0.6169(3) 0.0449(5) Uani d 1
C C10 0.4945(5) 0.30349(9) 0.9420(4) 0.0731(8) Uani d 1
C C11 0.0631(3) 0.65106(7) 0.3482(3) 0.0519(5) Uani d 1
C C12 0.0555(4) 0.69607(9) 0.5089(5) 0.0681(7) Uani d 1
H H1 0.083(2) 0.5606(7) 0.130(3) 0.056(5) Uiso d 1
H H2 0.217(3) 0.6176(8) 0.786(3) 0.057(6) Uiso d 1
H H3 0.338(2) 0.5343(7) 0.927(3) 0.059(6) Uiso d 1
H H4 0.266(3) 0.3939(9) 0.186(3) 0.067(6) Uiso d 1
H H5 0.501(3) 0.3071(11) 1.113(5) 0.109(9) Uiso d 1
H H6 0.620(3) 0.2945(10) 0.922(4) 0.101(10) Uiso d 1
H H7 0.395(4) 0.2768(11) 0.869(4) 0.112(10) Uiso d 1
H H8 -0.016(3) 0.7269(10) 0.427(4) 0.097(8) Uiso d 1
H H9 0.182(4) 0.7100(12) 0.592(5) 0.106(11) Uiso d 1
H H10 -0.016(3) 0.6863(10) 0.625(5) 0.104(10) Uiso d 1

loop_
_atom_site_aniso_label
_atom_site_aniso_U_11
_atom_site_aniso_U_22
_atom_site_aniso_U_33
_atom_site_aniso_U_12
_atom_site_aniso_U_13
_atom_site_aniso_U_23
O1 0.0722(9) 0.0322(6) 0.0347(7) 0.0072(6) 0.0066(6) -0.0009(5)
O2 0.0824(10) 0.0409(7) 0.0313(7) 0.0105(6) 0.0049(6) -0.0036(5)
O3 0.0904(11) 0.0350(7) 0.0398(8) 0.0104(6) 0.0133(7) 0.0029(5)
O4 0.1143(13) 0.0404(8) 0.0489(8) 0.0128(7) 0.0223(8) -0.0059(6)
O5 0.1253(14) 0.0571(10) 0.0602(10) 0.0223(9) 0.0023(9) 0.0156(8)
C1 0.0509(11) 0.0436(10) 0.0352(10) 0.0012(8) 0.0075(8) 0.0040(8)
C2 0.0477(11) 0.0356(9) 0.0460(10) -0.0016(8) 0.0134(8) 0.0029(8)
C3 0.0625(12) 0.0351(10) 0.0388(10) -0.0015(8) 0.0121(9) -0.0046(8)
C4 0.0595(12) 0.0395(10) 0.0330(9) 0.0001(8) 0.0105(8) -0.0009(8)
C5 0.0453(11) 0.0334(9) 0.0365(9) -0.0001(7) 0.0102(7) 0.0025(7)
C6 0.0474(11) 0.0350(9) 0.0356(9) -0.0014(7) 0.0109(8) -0.0020(7)
C7 0.0658(13) 0.0363(9) 0.0373(10) 0.0038(9) 0.0102(9) -0.0040(8)
C8 0.0527(11) 0.0343(9) 0.0375(10) -0.0015(8) 0.0134(8) -0.0045(7)
C9 0.0569(12) 0.0373(10) 0.0413(10) 0.0007(8) 0.0131(9) -0.0017(8)
C10 0.123(3) 0.0399(12) 0.0553(15) 0.0178(14) 0.0183(15) 0.0128(10)
C11 0.0561(13) 0.0414(10) 0.0565(13) 0.0015(9) 0.0095(10) 0.0057(9)
C12 0.0884(19) 0.0361(11) 0.0763(17) 0.0080(11) 0.0126(15) 0.0008(11)

loop_
_atom_type_symbol
_atom_type_description
_atom_type_scat_dispersion_real
_atom_type_scat_dispersion_imag
_atom_type_scat_source
C C 0.0033 0.0016 'International Tables Vol C Tables 4.2.6.8 and 6.1.1.4'
H H 0.0000 0.0000 'International Tables Vol C Tables 4.2.6.8 and 6.1.1.4'
O O 0.0106 0.0060 'International Tables Vol C Tables 4.2.6.8 and 6.1.1.4'

loop_
_geom_angle_atom_site_label_1
_geom_angle_atom_site_label_2
_geom_angle_atom_site_label_3
_geom_angle
C5 O1 C8 114.21(12)
C7 O2 C6 114.49(13)
C9 O3 C10 115.18(16)
C6 C1 C2 120.80(16)
C6 C1 H1 118.8(11)
C2 C1 H1 120.4(11)
C1 C2 C3 118.50(16)
C1 C2 C11 118.65(16)
C3 C2 C11 122.83(16)
C4 C3 C2 120.62(16)
C4 C3 H2 118.7(11)
C2 C3 H2 120.7(11)
C5 C4 C3 119.85(16)
C5 C4 H3 119.1(10)
C3 C4 H3 121.1(10)
C4 C5 O1 117.99(15)
C4 C5 C6 119.83(16)
O1 C5 C6 122.18(15)
C1 C6 C5 120.38(16)
C1 C6 O2 118.26(15)
C5 C6 O2 121.36(15)
C8 C7 O2 124.38(16)
C8 C7 H4 126.5(12)
O2 C7 H4 109.0(12)
C7 C8 O1 123.37(15)
C7 C8 C9 120.94(16)
O1 C8 C9 115.65(14)
O4 C9 O3 123.97(16)
O4 C9 C8 123.65(17)
O3 C9 C8 112.36(15)
O3 C10 H5 105.6(15)
O3 C10 H6 107.2(15)
H5 C10 H6 109(2)
O3 C10 H7 111.5(16)
H5 C10 H7 111(2)
H6 C10 H7 113(2)
O5 C11 C12 120.76(18)
O5 C11 C2 119.93(18)
C12 C11 C2 119.31(18)
C11 C12 H8 111.6(14)
C11 C12 H9 114.7(17)
H8 C12 H9 106(2)
C11 C12 H10 111.5(15)
H8 C12 H10 104(2)
H9 C12 H10 108(2)

loop_
_geom_bond_atom_site_label_1
_geom_bond_atom_site_label_2
_geom_bond_distance
O1 C5 1.3829(19)
O1 C8 1.3858(19)
O2 C7 1.366(2)
O2 C6 1.3927(19)
O3 C9 1.332(2)
O3 C10 1.451(2)
O4 C9 1.203(2)
O5 C11 1.215(2)
C1 C6 1.364(2)
C1 C2 1.392(2)
C1 H1 0.965(17)
C2 C3 1.392(2)
C2 C11 1.495(2)
C3 C4 1.386(2)
C3 H2 0.938(19)
C4 C5 1.374(2)
C4 H3 0.993(17)
C5 C6 1.389(2)
C7 C8 1.317(2)
C7 H4 0.96(2)
C8 C9 1.468(2)
C10 H5 1.01(3)
C10 H6 0.97(2)
C10 H7 1.00(3)
C11 C12 1.492(3)
C12 H8 0.99(2)
C12 H9 0.99(3)
C12 H10 0.99(3)

loop_
_geom_torsion_atom_site_label_1
_geom_torsion_atom_site_label_2
_geom_torsion_atom_site_label_3
_geom_torsion_atom_site_label_4
_geom_torsion
C6 C1 C2 C3 -0.2(3)
C6 C1 C2 C11 178.17(17)
C1 C2 C3 C4 0.6(3)
C11 C2 C3 C4 -177.70(18)
C2 C3 C4 C5 -1.0(3)
C3 C4 C5 O1 -178.92(17)
C3 C4 C5 C6 1.1(3)
C8 O1 C5 C4 -179.24(15)
C8 O1 C5 C6 0.7(2)
C2 C1 C6 C5 0.3(3)
C2 C1 C6 O2 -179.30(16)
C4 C5 C6 C1 -0.7(3)
O1 C5 C6 C1 179.31(15)
C4 C5 C6 O2 178.80(15)
O1 C5 C6 O2 -1.2(3)
C7 O2 C6 C1 -179.73(17)
C7 O2 C6 C5 0.7(2)
C6 O2 C7 C8 0.1(3)
O2 C7 C8 O1 -0.5(3)
O2 C7 C8 C9 177.14(17)
C5 O1 C8 C7 0.1(3)
C5 O1 C8 C9 -177.66(15)
C10 O3 C9 O4 -5.6(3)
C10 O3 C9 C8 172.8(2)
C7 C8 C9 O4 9.3(3)
O1 C8 C9 O4 -172.86(17)
C7 C8 C9 O3 -169.07(17)
O1 C8 C9 O3 8.7(2)
C1 C2 C11 O5 -3.2(3)
C3 C2 C11 O5 175.04(19)
C1 C2 C11 C12 177.5(2)
C3 C2 C11 C12 -4.2(3)

loop_
_cod_related_entry_id
_cod_related_entry_database
_cod_related_entry_code
1 ChemSpider 8880172
